data_7131213
loop_
_publ_author_name
'Tang, Nana'
'Zachmann, Raphael J.'
'Xie, Hui'
'Zheng, Jun'
'Breit, Bernhard'

_publ_section_title
;
 Visible-light induced metal-free intramolecular reductive cyclisations of
 ketones with alkynes and allenes.
;
_journal_issue 15
_journal_name_full 'Chemical communications (Cambridge, England)'
_journal_page_first 2122
_journal_page_last 2125
_journal_paper_doi 10.1039/d2cc06972e
_journal_volume 59
_journal_year 2023
_chemical_formula_moiety 'C24 H23 N O3 S'
_chemical_formula_sum 'C24 H23 N O3 S'
_chemical_formula_weight 405.49
_space_group_crystal_system monoclinic
_space_group_IT_number 14
_space_group_name_Hall '-P 2yn'
_space_group_name_H-M_alt 'P 1 21/n 1'
_atom_sites_solution_hydrogens geom
_atom_sites_solution_primary direct
_audit_creation_method 'FinalCif by Daniel Kratzert, Freiburg 2019'
_audit_update_record
;
2019-10-02 deposited with the CCDC.	2023-01-25 downloaded from the CCDC.
;
_cell_angle_alpha 90
_cell_angle_beta 95.605(4)
_cell_angle_gamma 90
_cell_formula_units_Z 4
_cell_length_a 14.9992(11)
_cell_length_b 6.4237(5)
_cell_length_c 21.1674(18)
_cell_measurement_reflns_used 9503
_cell_measurement_temperature 100(2)
_cell_measurement_theta_max 72.1955
_cell_measurement_theta_min 3.4575
_cell_volume 2029.7(3)
_computing_cell_refinement 'SAINT V8.40A'
_computing_data_collection 'Bruker BIS V6.2.11/2019-03-14'
_computing_data_reduction 'SAINT V8.40A'
_computing_molecular_graphics 'ShelXle (H"ubschle 2011)'
_computing_structure_refinement 'SHELXL-2018/3 (Sheldrick, 2018)'
_computing_structure_solution 'SHELXT 2014/5 (Sheldrick, 2014)'
_diffrn_ambient_temperature 100(2)
_diffrn_detector CPAD
_diffrn_detector_area_resol_mean 7.41
_diffrn_detector_type 'Bruker PHOTON III'
_diffrn_measured_fraction_theta_full 1.000
_diffrn_measured_fraction_theta_max 0.999
_diffrn_measurement_device 'three-circle diffractometer'
_diffrn_measurement_device_type 'Bruker D8 VENTURE dual wavelength Mo/Cu'
_diffrn_measurement_method '\w and \f scans'
_diffrn_measurement_specimen_support 'MiTeGen micromount'
_diffrn_radiation_monochromator 'mirror optics'
_diffrn_radiation_probe x-ray
_diffrn_radiation_type CuK\a
_diffrn_radiation_wavelength 1.54184
_diffrn_reflns_av_R_equivalents 0.0465
_diffrn_reflns_av_unetI/netI 0.0104
_diffrn_reflns_Laue_measured_fraction_full 1.000
_diffrn_reflns_Laue_measured_fraction_max 0.999
_diffrn_reflns_limit_h_max 18
_diffrn_reflns_limit_h_min -18
_diffrn_reflns_limit_k_max 7
_diffrn_reflns_limit_k_min -7
_diffrn_reflns_limit_l_max 26
_diffrn_reflns_limit_l_min -25
_diffrn_reflns_number 117377
_diffrn_reflns_point_group_measured_fraction_full 1.000
_diffrn_reflns_point_group_measured_fraction_max 0.999
_diffrn_reflns_theta_full 67.684
_diffrn_reflns_theta_max 72.490
_diffrn_reflns_theta_min 3.458
_diffrn_source 'microfocus sealed X-ray tube'
_diffrn_source_current 1.4
_diffrn_source_type 'Incoatec I\ms'
_diffrn_source_voltage 50.0
_exptl_absorpt_coefficient_mu 1.621
_exptl_absorpt_correction_T_max 0.7459
_exptl_absorpt_correction_T_min 0.5939
_exptl_absorpt_correction_type multi-scan
_exptl_absorpt_process_details
;
SADABS-2016/2 - Bruker AXS area detector scaling and absorption correction:
Krause, L., Herbst-Irmer, R., Sheldrick G.M. & Stalke D., J. Appl. Cryst. 48
(2015) 3-10
;
_exptl_crystal_colour colourless
_exptl_crystal_density_diffrn 1.327
_exptl_crystal_description needle
_exptl_crystal_F_000 856
_exptl_crystal_recrystallization_method 'The compund was crystallized from DCM/pentane by solvent layering'
_exptl_crystal_size_max 0.150
_exptl_crystal_size_mid 0.050
_exptl_crystal_size_min 0.030
_refine_diff_density_max 0.412
_refine_diff_density_min -0.425
_refine_diff_density_rms 0.039
_refine_ls_extinction_coef 0.00052(11)
_refine_ls_extinction_expression Fc^*^=kFc[1+0.001xFc^2^\l^3^/sin(2\q)]^-1/4^
_refine_ls_extinction_method 'SHELXL-2018/3 (Sheldrick 2018)'
_refine_ls_goodness_of_fit_ref 1.036
_refine_ls_hydrogen_treatment mixed
_refine_ls_matrix_type full
_refine_ls_number_parameters 266
_refine_ls_number_reflns 4007
_refine_ls_number_restraints 0
_refine_ls_restrained_S_all 1.036
_refine_ls_R_factor_all 0.0326
_refine_ls_R_factor_gt 0.0295
_refine_ls_shift/su_max 0.001
_refine_ls_shift/su_mean 0.000
_refine_ls_structure_factor_coef Fsqd
_refine_ls_weighting_details 'w=1/[\s^2^(Fo^2^)+(0.0387P)^2^+1.0642P] where P=(Fo^2^+2Fc^2^)/3'
_refine_ls_weighting_scheme calc
_refine_ls_wR_factor_gt 0.0778
_refine_ls_wR_factor_ref 0.0802
_reflns_Friedel_coverage 0.000
_reflns_number_gt 3687
_reflns_number_total 4007
_reflns_threshold_expression 'I > 2\s(I)'
_cod_data_source_file d2cc06972e2.cif
_cod_data_source_block Breit_RZ188FA_a
_cod_depositor_comments 'Adding full bibliography for 7131213--7131214.cif.'
_cod_original_sg_symbol_H-M 'P 21/n'
_cod_database_code 7131213
_olex2_diffrn_ambient_temperature_device 'Oxford Cryostream 800'
_shelx_shelxl_version_number 2018/3
_shelx_space_group_comment
;
The symmetry employed for this shelxl refinement is uniquely defined
by the following loop, which should always be used as a source of
symmetry information in preference to the above space-group names.
They are only intended as comments.
;
_shelx_estimated_absorpt_t_min 0.793
_shelx_estimated_absorpt_t_max 0.953

loop_
_space_group_symop_operation_xyz
'x, y, z'
'-x+1/2, y+1/2, -z+1/2'
'-x, -y, -z'
'x-1/2, -y-1/2, z-1/2'

loop_
_atom_site_label
_atom_site_type_symbol
_atom_site_fract_x
_atom_site_fract_y
_atom_site_fract_z
_atom_site_U_iso_or_equiv
_atom_site_adp_type
_atom_site_occupancy
_atom_site_site_symmetry_order
_atom_site_calc_flag
_atom_site_refinement_flags_posn
_atom_site_refinement_flags_adp
_atom_site_refinement_flags_occupancy
_atom_site_disorder_assembly
_atom_site_disorder_group
S1 S 0.56081(2) 0.42569(5) 0.59611(2) 0.01947(10) Uani 1 1 d . . . . .
N1 N 0.45470(7) 0.38115(17) 0.57863(5) 0.0200(2) Uani 1 1 d . . . . .
O1 O 0.27404(6) 0.57441(13) 0.54451(4) 0.0217(2) Uani 1 1 d . . . . .
H1 H 0.3123(11) 0.5948(17) 0.5193(8) 0.033 Uiso 1 1 calc R U . . .
C1 C 0.42347(8) 0.1766(2) 0.55379(6) 0.0222(3) Uani 1 1 d . . . . .
H1A H 0.438841 0.066393 0.584248 0.027 Uiso 1 1 calc R U . . .
H1AB H 0.447975 0.143971 0.514209 0.027 Uiso 1 1 calc R U . . .
C2 C 0.32281(8) 0.21100(19) 0.54383(6) 0.0196(3) Uani 1 1 d . . . . .
O2 O 0.56999(6) 0.64466(14) 0.60821(5) 0.0258(2) Uani 1 1 d . . . . .
O3 O 0.60578(6) 0.33054(15) 0.54649(4) 0.0247(2) Uani 1 1 d . . . . .
C3 C 0.29959(8) 0.39922(19) 0.58352(6) 0.0191(3) Uani 1 1 d . . . . .
C4 C 0.39017(8) 0.4463(2) 0.62265(6) 0.0215(3) Uani 1 1 d . . . . .
H4A H 0.396146 0.593179 0.632802 0.026 Uiso 1 1 calc R U . . .
H4AB H 0.397061 0.365825 0.661600 0.026 Uiso 1 1 calc R U . . .
C5 C 0.27192(9) 0.0936(2) 0.50247(6) 0.0205(3) Uani 1 1 d . . . . .
H5 H 0.303245 -0.013515 0.485001 0.025 Uiso 1 1 calc R U . . .
C7 C 0.14027(9) -0.0805(2) 0.44905(6) 0.0234(3) Uani 1 1 d . . . . .
H7 H 0.175994 -0.198425 0.447600 0.028 Uiso 1 1 calc R U . . .
C6 C 0.17613(9) 0.0998(2) 0.47900(6) 0.0208(3) Uani 1 1 d . . . . .
C9 C -0.00122(9) 0.0889(2) 0.42275(6) 0.0256(3) Uani 1 1 d . . . . .
H9 H -0.059961 0.086039 0.404076 0.031 Uiso 1 1 calc R U . . .
C8 C 0.05239(9) -0.0863(2) 0.42152(6) 0.0258(3) Uani 1 1 d . . . . .
H8 H 0.029542 -0.207704 0.402267 0.031 Uiso 1 1 calc R U . . .
C10 C 0.03344(9) 0.2691(2) 0.45210(6) 0.0249(3) Uani 1 1 d . . . . .
H10 H -0.002395 0.387066 0.452785 0.030 Uiso 1 1 calc R U . . .
C11 C 0.12099(9) 0.2751(2) 0.48041(6) 0.0228(3) Uani 1 1 d . . . . .
H11 H 0.143015 0.396072 0.500390 0.027 Uiso 1 1 calc R U . . .
C12 C 0.22802(8) 0.3637(2) 0.62871(6) 0.0209(3) Uani 1 1 d . . . . .
C13 C 0.16953(9) 0.5226(2) 0.64138(6) 0.0259(3) Uani 1 1 d . . . . .
H13 H 0.170802 0.648170 0.619632 0.031 Uiso 1 1 calc R U . . .
C14 C 0.10892(9) 0.4946(3) 0.68655(7) 0.0323(3) Uani 1 1 d . . . . .
H14 H 0.069511 0.601068 0.694482 0.039 Uiso 1 1 calc R U . . .
C15 C 0.10711(10) 0.3093(3) 0.71962(7) 0.0347(3) Uani 1 1 d . . . . .
H15 H 0.066845 0.291336 0.749916 0.042 Uiso 1 1 calc R U . . .
C16 C 0.16564(11) 0.1503(3) 0.70743(7) 0.0347(3) Uani 1 1 d . . . . .
H16 H 0.164737 0.025538 0.729668 0.042 Uiso 1 1 calc R U . . .
C17 C 0.22558(10) 0.1771(2) 0.66204(6) 0.0283(3) Uani 1 1 d . . . . .
H17 H 0.264384 0.069657 0.653835 0.034 Uiso 1 1 calc R U . . .
C18 C 0.59470(8) 0.2928(2) 0.66711(6) 0.0197(3) Uani 1 1 d . . . . .
C19 C 0.59114(8) 0.3932(2) 0.72517(6) 0.0222(3) Uani 1 1 d . . . . .
H19 H 0.570121 0.529141 0.726605 0.027 Uiso 1 1 calc R U . . .
C20 C 0.61925(9) 0.2882(2) 0.78071(6) 0.0242(3) Uani 1 1 d . . . . .
H20 H 0.616962 0.354332 0.819596 0.029 Uiso 1 1 calc R U . . .
C21 C 0.65101(8) 0.0839(2) 0.77898(6) 0.0231(3) Uani 1 1 d . . . . .
C22 C 0.65259(9) -0.0139(2) 0.72048(6) 0.0234(3) Uani 1 1 d . . . . .
H22 H 0.672820 -0.150454 0.718993 0.028 Uiso 1 1 calc R U . . .
C23 C 0.62454(9) 0.0885(2) 0.66425(6) 0.0218(3) Uani 1 1 d . . . . .
H23 H 0.625698 0.021614 0.625380 0.026 Uiso 1 1 calc R U . . .
C24 C 0.68283(10) -0.0262(3) 0.83979(7) 0.0328(3) Uani 1 1 d . . . . .
H24A H 0.700911 -0.165243 0.830431 0.049 Uiso 1 1 calc R U . . .
H24B H 0.635084 -0.031274 0.866828 0.049 Uiso 1 1 calc R U . . .
H24C H 0.732787 0.047835 0.860892 0.049 Uiso 1 1 calc R U . . .

loop_
_atom_site_aniso_label
_atom_site_aniso_U_11
_atom_site_aniso_U_22
_atom_site_aniso_U_33
_atom_site_aniso_U_23
_atom_site_aniso_U_13
_atom_site_aniso_U_12
S1 0.01953(16) 0.01789(16) 0.02087(16) 0.00250(11) 0.00133(11) 0.00077(11)
N1 0.0197(5) 0.0191(5) 0.0209(5) -0.0017(4) 0.0009(4) 0.0021(4)
O1 0.0237(5) 0.0181(4) 0.0237(5) 0.0041(3) 0.0049(4) 0.0033(3)
C1 0.0223(6) 0.0185(6) 0.0253(6) -0.0029(5) -0.0005(5) 0.0029(5)
C2 0.0223(6) 0.0177(6) 0.0189(6) 0.0020(5) 0.0020(5) 0.0024(5)
O2 0.0268(5) 0.0185(5) 0.0316(5) 0.0040(4) -0.0001(4) -0.0017(4)
O3 0.0241(5) 0.0281(5) 0.0224(4) 0.0039(4) 0.0052(4) 0.0034(4)
C3 0.0209(6) 0.0170(6) 0.0193(6) 0.0008(5) 0.0008(5) 0.0019(5)
C4 0.0207(6) 0.0215(6) 0.0222(6) -0.0027(5) 0.0018(5) 0.0014(5)
C5 0.0241(6) 0.0178(6) 0.0197(6) 0.0004(5) 0.0024(5) 0.0033(5)
C7 0.0280(7) 0.0210(6) 0.0208(6) -0.0002(5) 0.0002(5) 0.0018(5)
C6 0.0239(6) 0.0223(6) 0.0160(6) 0.0009(5) 0.0012(5) -0.0005(5)
C9 0.0231(6) 0.0312(7) 0.0219(6) 0.0016(5) -0.0011(5) -0.0019(5)
C8 0.0304(7) 0.0242(7) 0.0221(6) -0.0011(5) -0.0017(5) -0.0050(5)
C10 0.0252(7) 0.0262(7) 0.0231(6) 0.0009(5) 0.0016(5) 0.0036(5)
C11 0.0260(6) 0.0215(6) 0.0207(6) -0.0011(5) 0.0015(5) -0.0001(5)
C12 0.0200(6) 0.0239(6) 0.0184(6) -0.0021(5) -0.0004(5) -0.0014(5)
C13 0.0236(6) 0.0295(7) 0.0245(6) -0.0004(5) 0.0017(5) 0.0023(5)
C14 0.0244(7) 0.0446(9) 0.0283(7) -0.0046(6) 0.0051(5) 0.0033(6)
C15 0.0285(7) 0.0526(10) 0.0238(7) -0.0019(7) 0.0062(5) -0.0086(7)
C16 0.0399(8) 0.0383(8) 0.0262(7) 0.0062(6) 0.0046(6) -0.0091(7)
C17 0.0321(7) 0.0270(7) 0.0259(7) 0.0022(5) 0.0036(5) -0.0001(6)
C18 0.0177(6) 0.0202(6) 0.0208(6) 0.0021(5) 0.0001(4) -0.0003(5)
C19 0.0216(6) 0.0194(6) 0.0257(6) -0.0015(5) 0.0027(5) 0.0013(5)
C20 0.0238(6) 0.0273(7) 0.0214(6) -0.0027(5) 0.0025(5) -0.0006(5)
C21 0.0176(6) 0.0277(7) 0.0239(6) 0.0052(5) 0.0017(5) 0.0000(5)
C22 0.0233(6) 0.0189(6) 0.0280(7) 0.0027(5) 0.0030(5) 0.0022(5)
C23 0.0235(6) 0.0191(6) 0.0227(6) -0.0010(5) 0.0025(5) -0.0001(5)
C24 0.0326(7) 0.0400(8) 0.0259(7) 0.0085(6) 0.0023(6) 0.0078(6)

loop_
_atom_type_symbol
_atom_type_description
_atom_type_scat_dispersion_real
_atom_type_scat_dispersion_imag
_atom_type_scat_source
C C 0.0181 0.0091 'International Tables Vol C Tables 4.2.6.8 and 6.1.1.4'
H H 0.0000 0.0000 'International Tables Vol C Tables 4.2.6.8 and 6.1.1.4'
N N 0.0311 0.0180 'International Tables Vol C Tables 4.2.6.8 and 6.1.1.4'
O O 0.0492 0.0322 'International Tables Vol C Tables 4.2.6.8 and 6.1.1.4'
S S 0.3331 0.5567 'International Tables Vol C Tables 4.2.6.8 and 6.1.1.4'

loop_
_geom_angle_atom_site_label_1
_geom_angle_atom_site_label_2
_geom_angle_atom_site_label_3
_geom_angle
_geom_angle_site_symmetry_1
_geom_angle_site_symmetry_3
_geom_angle_publ_flag
O2 S1 O3 120.23(6) . . ?
O2 S1 N1 106.76(6) . . ?
O3 S1 N1 106.12(6) . . ?
O2 S1 C18 107.97(6) . . ?
O3 S1 C18 107.49(6) . . ?
N1 S1 C18 107.70(6) . . ?
C4 N1 C1 105.91(10) . . ?
C4 N1 S1 119.83(8) . . ?
C1 N1 S1 120.55(8) . . ?
C3 O1 H1 109.5 . . ?
N1 C1 C2 101.32(10) . . ?
N1 C1 H1A 111.5 . . ?
C2 C1 H1A 111.5 . . ?
N1 C1 H1AB 111.5 . . ?
C2 C1 H1AB 111.5 . . ?
H1A C1 H1AB 109.3 . . ?
C5 C2 C1 120.31(11) . . ?
C5 C2 C3 131.19(12) . . ?
C1 C2 C3 108.35(10) . . ?
O1 C3 C12 108.41(10) . . ?
O1 C3 C2 111.58(10) . . ?
C12 C3 C2 116.00(10) . . ?
O1 C3 C4 109.11(10) . . ?
C12 C3 C4 109.17(10) . . ?
C2 C3 C4 102.28(10) . . ?
N1 C4 C3 101.71(10) . . ?
N1 C4 H4A 111.4 . . ?
C3 C4 H4A 111.4 . . ?
N1 C4 H4AB 111.4 . . ?
C3 C4 H4AB 111.4 . . ?
H4A C4 H4AB 109.3 . . ?
C2 C5 C6 132.92(12) . . ?
C2 C5 H5 113.5 . . ?
C6 C5 H5 113.5 . . ?
C8 C7 C6 121.21(12) . . ?
C8 C7 H7 119.4 . . ?
C6 C7 H7 119.4 . . ?
C11 C6 C7 118.23(12) . . ?
C11 C6 C5 124.96(12) . . ?
C7 C6 C5 116.64(12) . . ?
C8 C9 C10 119.50(12) . . ?
C8 C9 H9 120.2 . . ?
C10 C9 H9 120.2 . . ?
C9 C8 C7 119.98(12) . . ?
C9 C8 H8 120.0 . . ?
C7 C8 H8 120.0 . . ?
C11 C10 C9 120.80(13) . . ?
C11 C10 H10 119.6 . . ?
C9 C10 H10 119.6 . . ?
C10 C11 C6 120.28(12) . . ?
C10 C11 H11 119.9 . . ?
C6 C11 H11 119.9 . . ?
C13 C12 C17 119.08(12) . . ?
C13 C12 C3 120.57(12) . . ?
C17 C12 C3 120.11(12) . . ?
C12 C13 C14 120.29(14) . . ?
C12 C13 H13 119.9 . . ?
C14 C13 H13 119.9 . . ?
C15 C14 C13 120.32(14) . . ?
C15 C14 H14 119.8 . . ?
C13 C14 H14 119.8 . . ?
C14 C15 C16 119.71(13) . . ?
C14 C15 H15 120.1 . . ?
C16 C15 H15 120.1 . . ?
C15 C16 C17 120.08(14) . . ?
C15 C16 H16 120.0 . . ?
C17 C16 H16 120.0 . . ?
C16 C17 C12 120.51(14) . . ?
C16 C17 H17 119.7 . . ?
C12 C17 H17 119.7 . . ?
C23 C18 C19 121.03(12) . . ?
C23 C18 S1 119.22(10) . . ?
C19 C18 S1 119.75(10) . . ?
C20 C19 C18 119.25(12) . . ?
C20 C19 H19 120.4 . . ?
C18 C19 H19 120.4 . . ?
C19 C20 C21 120.76(12) . . ?
C19 C20 H20 119.6 . . ?
C21 C20 H20 119.6 . . ?
C22 C21 C20 118.87(12) . . ?
C22 C21 C24 121.18(13) . . ?
C20 C21 C24 119.95(13) . . ?
C23 C22 C21 121.27(12) . . ?
C23 C22 H22 119.4 . . ?
C21 C22 H22 119.4 . . ?
C22 C23 C18 118.80(12) . . ?
C22 C23 H23 120.6 . . ?
C18 C23 H23 120.6 . . ?
C21 C24 H24A 109.5 . . ?
C21 C24 H24B 109.5 . . ?
H24A C24 H24B 109.5 . . ?
C21 C24 H24C 109.5 . . ?
H24A C24 H24C 109.5 . . ?
H24B C24 H24C 109.5 . . ?

loop_
_geom_bond_atom_site_label_1
_geom_bond_atom_site_label_2
_geom_bond_distance
_geom_bond_site_symmetry_2
_geom_bond_publ_flag
S1 O2 1.4339(10) . ?
S1 O3 1.4388(9) . ?
S1 N1 1.6239(11) . ?
S1 C18 1.7595(12) . ?
N1 C4 1.4684(16) . ?
N1 C1 1.4746(16) . ?
O1 C3 1.4260(14) . ?
O1 H1 0.831(19) . ?
C1 C2 1.5201(17) . ?
C1 H1A 0.9700 . ?
C1 H1AB 0.9700 . ?
C2 C5 1.3369(18) . ?
C2 C3 1.5317(17) . ?
C3 C12 1.5231(17) . ?
C3 C4 1.5503(17) . ?
C4 H4A 0.9700 . ?
C4 H4AB 0.9700 . ?
C5 C6 1.4742(18) . ?
C5 H5 0.9300 . ?
C7 C8 1.3888(19) . ?
C7 C6 1.4019(18) . ?
C7 H7 0.9300 . ?
C6 C11 1.3993(18) . ?
C9 C8 1.385(2) . ?
C9 C10 1.390(2) . ?
C9 H9 0.9300 . ?
C8 H8 0.9300 . ?
C10 C11 1.3897(18) . ?
C10 H10 0.9300 . ?
C11 H11 0.9300 . ?
C12 C13 1.3888(19) . ?
C12 C17 1.3934(19) . ?
C13 C14 1.3938(19) . ?
C13 H13 0.9300 . ?
C14 C15 1.382(2) . ?
C14 H14 0.9300 . ?
C15 C16 1.388(2) . ?
C15 H15 0.9300 . ?
C16 C17 1.389(2) . ?
C16 H16 0.9300 . ?
C17 H17 0.9300 . ?
C18 C23 1.3898(18) . ?
C18 C19 1.3933(18) . ?
C19 C20 1.3850(18) . ?
C19 H19 0.9300 . ?
C20 C21 1.3975(19) . ?
C20 H20 0.9300 . ?
C21 C22 1.3908(19) . ?
C21 C24 1.5048(18) . ?
C22 C23 1.3888(18) . ?
C22 H22 0.9300 . ?
C23 H23 0.9300 . ?
C24 H24A 0.9600 . ?
C24 H24B 0.9600 . ?
C24 H24C 0.9600 . ?

loop_
_geom_hbond_atom_site_label_D
_geom_hbond_atom_site_label_H
_geom_hbond_atom_site_label_A
_geom_hbond_distance_DH
_geom_hbond_distance_HA
_geom_hbond_distance_DA
_geom_hbond_angle_DHA
_geom_hbond_site_symmetry_A
_geom_hbond_publ_flag
O1 H1 O3 0.83 2.00 2.8303(13) 173.1 3_666 yes

loop_
_geom_torsion_atom_site_label_1
_geom_torsion_atom_site_label_2
_geom_torsion_atom_site_label_3
_geom_torsion_atom_site_label_4
_geom_torsion
_geom_torsion_site_symmetry_1
_geom_torsion_site_symmetry_2
_geom_torsion_site_symmetry_3
_geom_torsion_site_symmetry_4
_geom_torsion_publ_flag
O2 S1 N1 C4 -54.82(11) . . . . ?
O3 S1 N1 C4 175.80(9) . . . . ?
C18 S1 N1 C4 60.92(11) . . . . ?
O2 S1 N1 C1 170.31(9) . . . . ?
O3 S1 N1 C1 40.94(11) . . . . ?
C18 S1 N1 C1 -73.94(11) . . . . ?
C4 N1 C1 C2 40.72(12) . . . . ?
S1 N1 C1 C2 -179.03(8) . . . . ?
N1 C1 C2 C5 156.84(11) . . . . ?
N1 C1 C2 C3 -19.09(12) . . . . ?
C5 C2 C3 O1 -66.39(17) . . . . ?
C1 C2 C3 O1 108.93(11) . . . . ?
C5 C2 C3 C12 58.41(18) . . . . ?
C1 C2 C3 C12 -126.27(11) . . . . ?
C5 C2 C3 C4 177.09(13) . . . . ?
C1 C2 C3 C4 -7.58(12) . . . . ?
C1 N1 C4 C3 -46.25(12) . . . . ?
S1 N1 C4 C3 173.15(8) . . . . ?
O1 C3 C4 N1 -86.74(11) . . . . ?
C12 C3 C4 N1 154.95(10) . . . . ?
C2 C3 C4 N1 31.54(12) . . . . ?
C1 C2 C5 C6 -174.29(13) . . . . ?
C3 C2 C5 C6 0.6(2) . . . . ?
C8 C7 C6 C11 -0.11(19) . . . . ?
C8 C7 C6 C5 -175.66(12) . . . . ?
C2 C5 C6 C11 21.8(2) . . . . ?
C2 C5 C6 C7 -163.00(14) . . . . ?
C10 C9 C8 C7 -0.5(2) . . . . ?
C6 C7 C8 C9 0.7(2) . . . . ?
C8 C9 C10 C11 -0.3(2) . . . . ?
C9 C10 C11 C6 0.89(19) . . . . ?
C7 C6 C11 C10 -0.68(19) . . . . ?
C5 C6 C11 C10 174.47(12) . . . . ?
O1 C3 C12 C13 -20.01(15) . . . . ?
C2 C3 C12 C13 -146.42(12) . . . . ?
C4 C3 C12 C13 98.75(13) . . . . ?
O1 C3 C12 C17 165.60(11) . . . . ?
C2 C3 C12 C17 39.18(16) . . . . ?
C4 C3 C12 C17 -75.65(14) . . . . ?
C17 C12 C13 C14 -0.4(2) . . . . ?
C3 C12 C13 C14 -174.87(12) . . . . ?
C12 C13 C14 C15 0.7(2) . . . . ?
C13 C14 C15 C16 -0.4(2) . . . . ?
C14 C15 C16 C17 -0.2(2) . . . . ?
C15 C16 C17 C12 0.4(2) . . . . ?
C13 C12 C17 C16 -0.1(2) . . . . ?
C3 C12 C17 C16 174.34(12) . . . . ?
O2 S1 C18 C23 -155.89(10) . . . . ?
O3 S1 C18 C23 -24.81(12) . . . . ?
N1 S1 C18 C23 89.16(11) . . . . ?
O2 S1 C18 C19 24.23(12) . . . . ?
O3 S1 C18 C19 155.31(10) . . . . ?
N1 S1 C18 C19 -90.72(11) . . . . ?
C23 C18 C19 C20 1.08(19) . . . . ?
S1 C18 C19 C20 -179.04(10) . . . . ?
C18 C19 C20 C21 0.06(19) . . . . ?
C19 C20 C21 C22 -1.05(19) . . . . ?
C19 C20 C21 C24 178.88(13) . . . . ?
C20 C21 C22 C23 0.9(2) . . . . ?
C24 C21 C22 C23 -179.00(13) . . . . ?
C21 C22 C23 C18 0.19(19) . . . . ?
C19 C18 C23 C22 -1.20(19) . . . . ?
S1 C18 C23 C22 178.92(10) . . . . ?
